data_7240875
loop_
_publ_author_name
'Dittrich, Birger'
'Sever, Christoph'
'Luebben, Jens'

_publ_section_title
;
 Disappearing Disorder
;
_journal_name_full CrystEngComm
_journal_paper_doi 10.1039/D0CE00300J
_journal_year 2020
_chemical_absolute_configuration ad
_chemical_formula_sum 'C12 H19 N3 O5 S'
_chemical_formula_weight 317.36
_chemical_name_systematic 'Imipenem monohydrate'
_chemical_properties_physical Heat-sensitive
_space_group_crystal_system orthorhombic
_space_group_IT_number 19
_space_group_name_Hall 'P 2ac 2ab'
_space_group_name_H-M_alt 'P 21 21 21'
_atom_sites_solution_hydrogens mixed
_audit_conform_dict_location ftp://ftp.iucr.org/pub/cif_core.dic
_audit_conform_dict_name cif_core.dic
_audit_conform_dict_version 2.3
_audit_creation_date '20-Mar-03 T08:16:46-00:00'
_audit_creation_method 'XD routine XDCIF'
_audit_update_record
;
2020-07-05 deposited with the CCDC.	2020-07-09 downloaded from the CCDC.
;
_cell_angle_alpha 90
_cell_angle_beta 90
_cell_angle_gamma 90
_cell_formula_units_Z 4
_cell_length_a 8.2041(10)
_cell_length_b 11.1047(14)
_cell_length_c 15.302(2)
_cell_measurement_reflns_used 4656
_cell_measurement_temperature 100K(2)
_cell_measurement_theta_max 27.5
_cell_measurement_theta_min 2.3
_cell_volume 1394.1(3)
_computing_molecular_graphics 'H\"ubschle, (2011)'
_computing_publication_material 'L\"ubben, (to be published)'
_computing_structure_refinement
;
Dittrich et al, (2013)
Volkov et al, (2006)
;
_diffrn_ambient_temperature 100K(2)
_diffrn_measured_fraction_theta_full 0.977
_diffrn_measured_fraction_theta_max 0.952
_diffrn_measurement_device_type 'HUBER TYP 512 Diffractometer with APEX I CCD detector'
_diffrn_radiation_type MoK\a
_diffrn_radiation_wavelength 0.7107
_diffrn_reflns_av_R_equivalents 0.0844
_diffrn_reflns_av_unetI/netI 0.0497
_diffrn_reflns_Laue_measured_fraction_full 0.977
_diffrn_reflns_Laue_measured_fraction_max 0.952
_diffrn_reflns_limit_h_max 10
_diffrn_reflns_limit_h_min -10
_diffrn_reflns_limit_k_max 13
_diffrn_reflns_limit_k_min -11
_diffrn_reflns_limit_l_max 19
_diffrn_reflns_limit_l_min -19
_diffrn_reflns_number 3037
_diffrn_reflns_point_group_measured_fraction_full 0.974
_diffrn_reflns_point_group_measured_fraction_max 0.945
_diffrn_reflns_theta_full 25.241
_diffrn_reflns_theta_max 27.537
_diffrn_reflns_theta_min 2.266
_exptl_absorpt_coefficient_mu 0.259
_exptl_absorpt_correction_T_max 0.7455
_exptl_absorpt_correction_T_min 0.6457
_exptl_absorpt_correction_type empirical
_exptl_absorpt_process_details
;
SADABS version 2015/1 (G. M. Sheldrick, 2015)
;
_exptl_crystal_density_diffrn 1.512
_exptl_crystal_description plate
_exptl_crystal_F_000 672
_exptl_crystal_size_max 0.09
_exptl_crystal_size_mid 0.0045
_exptl_crystal_size_min 0.0011
_refine_diff_density_max 0.351
_refine_diff_density_min -0.395
_refine_diff_density_rms 0.07
_refine_ls_abs_structure_details
;
Flack x determined using 953 quotients 
[(I+)-(I-)]/[(I+)+(I-)] (Parsons, Flack and Wagner, Acta 
Cryst. B69 (2013) 249-259). 
;
_refine_ls_abs_structure_Flack 0.07(4)
_refine_ls_extinction_method none
_refine_ls_goodness_of_fit_ref 1.581
_refine_ls_matrix_type full
_refine_ls_number_parameters 190
_refine_ls_number_reflns 2520
_refine_ls_number_restraints 0
_refine_ls_R_factor_all 0.066
_refine_ls_R_factor_gt 0.036
_refine_ls_shift/su_max 0
_refine_ls_structure_factor_coef Fsqd
_refine_ls_weighting_details
;
calc w2 = 1/[s^2^(Fo^2^)] 
;
_refine_ls_weighting_scheme calc
_refine_ls_wR_factor_ref 0.046
_reflns_Friedel_coverage 0.722
_reflns_Friedel_fraction_full 0.970
_reflns_Friedel_fraction_max 0.935
_reflns_number_gt 2520
_reflns_number_total 3037
_reflns_threshold_expression 'I > 2\s(I)'
_cod_data_source_file d0ce00300j2.cif
_cod_data_source_block IMI_100
_cod_original_cell_volume 1394.0(3)
_cod_database_code 7240875

loop_
_space_group_symop_id
_space_group_symop_operation_xyz
1 +X,+Y,+Z
2 1/2-X,-Y,1/2+Z
3 -X,1/2+Y,1/2-Z
4 1/2+X,1/2-Y,-Z

loop_
_atom_local_axes_atom_label
_atom_local_axes_atom0
_atom_local_axes_ax1
_atom_local_axes_atom1
_atom_local_axes_atom2
_atom_local_axes_ax2
S(1) DUM1 Z S(1) C(2) Y
O(1) C(6) Z O(1) N(1) Y
O(2) C(7) X O(2) O(3) Y
O(3) C(7) X O(3) O(2) Y
O(4) C(11) X O(4) H(4O) Y
O(1W) DUM2 Z O(1W) H(2W) Y
N(1) DUM3 Z N(1) C(6) Y
N(2) C(10) X N(2) C(9) Y
N(3) C(10) Z N(3) H(32N) Y
C(1) C(2) X C(1) N(1) Y
C(2) S(1) X C(2) C(1) Y
C(3) DUM4 Z C(3) C(2) Y
C(4) N(1) X C(4) H(4A) Y
C(5) H(5) Z C(5) C(11) X
C(6) O(1) X C(6) N(1) Y
C(7) O(2) X C(7) O(3) Y
C(8) S(1) X C(8) C(9) Y
C(9) N(2) X C(9) C(8) Y
C(10) N(2) X C(10) N(3) Y
C(11) O(4) X C(11) C(5) Y
C(12) C(11) Z C(12) H(12B) X
H(4O) O(4) Z H(4O) C(11) Y
H(1W) O(1W) Z H(1W) H(2W) Y
H(2W) O(1W) Z H(2W) H(1W) Y
H(2) N(2) Z H(2) C(10) Y
H(31N) N(3) Z H(31N) H(32N) Y
H(32N) N(3) Z H(32N) H(31N) Y
H(3A) C(3) Z H(3A) C(2) Y
H(3B) C(3) Z H(3B) C(2) Y
H(4A) C(4) Z H(4A) N(1) Y
H(5) C(5) Z H(5) C(11) Y
H(8A) C(8) Z H(8A) S(1) Y
H(8B) C(8) Z H(8B) S(1) Y
H(9A) C(9) Z H(9A) N(2) Y
H(9B) C(9) Z H(9B) N(2) Y
H(10) C(10) Z H(10) N(2) Y
H(11) C(11) Z H(11) O(4) Y
H(12A) C(12) Z H(12A) C(11) Y
H(12B) C(12) Z H(12B) C(11) Y
H(12C) C(12) Z H(12C) C(11) Y

loop_
_atom_site_label
_atom_site_type_symbol
_atom_site_fract_x
_atom_site_fract_y
_atom_site_fract_z
_atom_site_U_iso_or_equiv
_atom_site_adp_type
_atom_site_occupancy
_atom_site_symmetry_multiplicity
S(1) S 0.47110(6) 0.50567(5) 0.45488(3) 0.013 Uani 1 4
O(1) O 0.58004(18) 0.90466(13) 0.65169(8) 0.019 Uani 1 4
O(2) O 0.35008(18) 0.67832(13) 0.71621(9) 0.018 Uani 1 4
O(3) O 0.42299(17) 0.51374(14) 0.63961(8) 0.017 Uani 1 4
O(4) O 0.43282(17) 1.13454(13) 0.40644(8) 0.018 Uani 1 4
O(1W) O 0.68762(16) 0.40403(13) 0.70730(8) 0.017 Uani 1 4
N(1) N 0.3715(2) 0.82275(16) 0.56281(10) 0.012 Uani 1 4
N(2) N 0.6887(2) 0.38749(16) 0.28880(11) 0.016 Uani 1 4
N(3) N 0.7301(2) 0.18505(18) 0.32283(11) 0.018 Uani 1 4
C(1) C 0.3945(3) 0.69437(19) 0.56431(12) 0.012 Uani 1 4
C(2) C 0.4283(2) 0.65370(19) 0.48252(12) 0.011 Uani 1 4
C(3) C 0.4314(3) 0.75619(18) 0.41640(12) 0.013 Uani 1 4
C(4) C 0.3730(2) 0.86555(18) 0.47011(12) 0.012 Uani 1 4
C(5) C 0.4981(3) 0.96458(18) 0.49718(12) 0.013 Uani 1 4
C(6) C 0.4986(3) 0.90040(19) 0.58633(13) 0.012 Uani 1 4
C(7) C 0.3882(3) 0.6251(2) 0.64750(13) 0.015 Uani 1 4
C(8) C 0.4550(3) 0.5104(2) 0.33641(11) 0.016 Uani 1 4
C(9) C 0.5112(2) 0.39094(19) 0.29909(13) 0.018 Uani 1 4
C(10) C 0.7810(3) 0.2913(2) 0.29594(13) 0.016 Uani 1 4
C(11) C 0.4426(3) 1.09564(19) 0.49494(12) 0.013 Uani 1 4
C(12) C 0.5634(3) 1.17581(18) 0.54266(14) 0.017 Uani 1 4
H(4O) H 0.3305 1.1099 0.3817 0.013 Uani 1 4
H(1W) H 0.5832 0.4380 0.6929 0.019 Uani 1 4
H(2W) H 0.6685 0.3337 0.7425 0.021 Uani 1 4
H(2) H 0.7451 0.4658 0.2755 0.029 Uani 1 4
H(31N) H 0.6117 0.1735 0.3404 0.018 Uani 1 4
H(32N) H 0.8092 0.1148 0.3262 0.016 Uani 1 4
H(3A) H 0.3489 0.7381 0.3618 0.021 Uani 1 4
H(3B) H 0.5545 0.7703 0.3909 0.021 Uani 1 4
H(4A) H 0.2553 0.9020 0.4478 0.018 Uani 1 4
H(5) H 0.6147 0.9531 0.4633 0.019 Uani 1 4
H(8A) H 0.3295 0.5283 0.3171 0.023 Uani 1 4
H(8B) H 0.5315 0.5825 0.3109 0.023 Uani 1 4
H(9A) H 0.4722 0.3180 0.3430 0.04 Uani 1 4
H(9B) H 0.4532 0.3764 0.2352 0.047 Uani 1 4
H(10) H 0.9081 0.2997 0.2778 0.026 Uani 1 4
H(11) H 0.3221 1.1033 0.5257 0.016 Uani 1 4
H(12A) H 0.6802 1.1745 0.5086 0.023 Uani 1 4
H(12B) H 0.5799 1.1435 0.6094 0.022 Uani 1 4
H(12C) H 0.5162 1.2677 0.5440 0.024 Uani 1 4

loop_
_atom_site_aniso_label
_atom_site_aniso_U_11
_atom_site_aniso_U_22
_atom_site_aniso_U_33
_atom_site_aniso_U_23
_atom_site_aniso_U_13
_atom_site_aniso_U_12
S(1) 0.0191(3) 0.0080(3) 0.0130(2) 0.0006(3) -0.0002(2) 0.0008(3)
O(1) 0.0291(10) 0.0144(10) 0.0138(7) 0.0025(7) -0.0063(7) -0.0067(8)
O(2) 0.0272(9) 0.0137(10) 0.0123(8) 0.0006(8) 0.0015(7) -0.0019(7)
O(3) 0.0275(9) 0.0084(10) 0.0165(8) 0.0024(8) -0.0008(6) 0.0008(8)
O(4) 0.0194(9) 0.0136(10) 0.0205(8) 0.0068(7) -0.0019(7) -0.0020(7)
O(1W) 0.0197(9) 0.0127(10) 0.0199(8) -0.0009(8) 0.0014(7) -0.0023(7)
N(1) 0.0161(11) 0.0091(11) 0.0119(10) 0.0003(8) 0.0004(8) 0.0006(8)
N(2) 0.0163(11) 0.0107(13) 0.0200(10) -0.0015(10) -0.0003(8) 0.0020(9)
N(3) 0.0219(12) 0.0121(13) 0.0208(10) -0.0005(10) 0.0001(9) 0.0037(9)
C(1) 0.0186(12) 0.0084(15) 0.0096(12) -0.0004(10) -0.0002(9) 0.0002(10)
C(2) 0.0166(12) 0.0062(14) 0.0107(10) 0.0009(9) 0.0008(9) 0.0020(10)
C(3) 0.0197(13) 0.0092(14) 0.0112(10) 0.0012(10) 0.0010(9) 0.0011(10)
C(4) 0.0148(12) 0.0078(14) 0.0129(11) 0.0006(10) 0.0001(9) -0.0026(10)
C(5) 0.0162(13) 0.0102(14) 0.0126(10) -0.0013(9) -0.0017(9) 0.0014(9)
C(6) 0.0167(13) 0.0078(14) 0.0124(11) -0.0002(10) -0.0007(10) -0.0009(10)
C(7) 0.0187(12) 0.0178(18) 0.0091(11) 0.0033(11) -0.0002(10) -0.0018(11)
C(8) 0.0225(12) 0.0084(14) 0.0156(10) 0.0001(11) 0.0002(9) 0.0061(12)
C(9) 0.0174(13) 0.0167(15) 0.0213(12) -0.0065(11) 0.0016(10) 0.0017(11)
C(10) 0.0190(14) 0.0143(17) 0.0152(12) -0.0008(12) 0.0010(10) 0.0032(11)
C(11) 0.0181(13) 0.0050(14) 0.0173(11) -0.0011(11) 0.0021(10) 0.0003(10)
C(12) 0.0227(13) 0.0078(13) 0.0214(11) 0.0011(11) -0.0007(11) -0.0019(10)
H(4O) 0.011869 0.017625 0.008122 0.003092 -0.003416 -0.006261
H(1W) 0.007693 0.021599 0.027665 0.004194 -0.00103 0.001626
H(2W) 0.015928 0.018539 0.028015 0.011999 0.003961 -0.003813
H(2) 0.033166 0.015264 0.038637 0.002747 0.00847 -0.003253
H(31N) 0.009379 0.018385 0.026832 0.001019 0.003309 0.002801
H(32N) 0.007877 0.013524 0.026174 0.002061 0.001142 0.001551
H(3A) 0.030553 0.019151 0.012985 -0.003632 -0.007387 0.002607
H(3B) 0.022569 0.020816 0.02031 0.000831 0.00846 -0.001433
H(4A) 0.017727 0.01726 0.018793 -0.001325 -0.005393 0.002739
H(5) 0.016269 0.020753 0.020643 0.000762 0.005759 0.002519
H(8A) 0.022418 0.02462 0.022732 -0.004443 -0.005549 0.01226
H(8B) 0.033533 0.015792 0.019557 0.001453 0.005734 0.000148
H(9A) 0.022913 0.015894 0.079853 0.007948 0.014363 0.002667
H(9B) 0.04184 0.05105 0.048049 -0.037964 -0.027649 0.030702
H(10) 0.011909 0.029188 0.036071 0.00077 0.007225 0.000172
H(11) 0.012377 0.019908 0.014852 0.000743 0.002957 0.000377
H(12A) 0.015461 0.030166 0.023165 0.000885 0.000051 -0.006716
H(12B) 0.028484 0.025798 0.011974 0.002489 -0.006929 -0.004336
H(12C) 0.030773 0.01215 0.029804 -0.002259 -0.007283 -0.000018

loop_
_atom_type_symbol
_atom_type_description
_atom_type_scat_dispersion_real
_atom_type_scat_dispersion_imag
_atom_type_scat_source
S S 0.1250 0.1230 'Invariom modelling (Acta Cryst. A61, 314--320)'
O O 0.0110 0.0060 'Invariom modelling (Acta Cryst. A61, 314--320)'
N N 0.0060 0.0030 'Invariom modelling (Acta Cryst. A61, 314--320)'
C C 0.0030 0.0020 'Invariom modelling (Acta Cryst. A61, 314--320)'
H H 0.0000 0.0000 'Invariom modelling (Acta Cryst. A61, 314--320)'

loop_
_geom_angle_atom_site_label_1
_geom_angle_atom_site_label_2
_geom_angle_atom_site_label_3
_geom_angle
_geom_angle_site_symmetry_1
_geom_angle_site_symmetry_2
_geom_angle_site_symmetry_3
_geom_angle_publ_flag
C(1) N(1) C(6) 120.54(17) 1_555 1_555 1_555 yes
N(1) C(1) C(2) 109.97(17) 1_555 1_555 1_555 yes
N(1) C(1) C(7) 121.44(18) 1_555 1_555 1_555 yes
C(2) C(1) C(7) 128.5(2) 1_555 1_555 1_555 yes
S(1) C(2) C(1) 125.53(17) 1_555 1_555 1_555 yes
S(1) C(2) C(3) 122.89(14) 1_555 1_555 1_555 yes
C(1) C(2) C(3) 111.53(18) 1_555 1_555 1_555 yes
C(6) C(5) C(11) 117.55(16) 1_555 1_555 1_555 yes
O(1) C(6) N(1) 130.6(2) 1_555 1_555 1_555 yes
O(1) C(6) C(5) 136.0(2) 1_555 1_555 1_555 yes
N(1) C(6) C(5) 93.17(16) 1_555 1_555 1_555 yes
O(2) C(7) O(3) 126.62(19) 1_555 1_555 1_555 yes
O(2) C(7) C(1) 119.0(2) 1_555 1_555 1_555 yes
O(3) C(7) C(1) 114.38(18) 1_555 1_555 1_555 yes
N(2) C(10) N(3) 124.8(2) 1_555 1_555 1_555 yes
O(4) C(11) C(5) 109.12(16) 1_555 1_555 1_555 yes
O(4) C(11) C(12) 108.43(17) 1_555 1_555 1_555 yes
C(5) C(11) C(12) 110.70(18) 1_555 1_555 1_555 yes

loop_
_geom_bond_atom_site_label_1
_geom_bond_atom_site_label_2
_geom_bond_distance
_geom_bond_site_symmetry_1
_geom_bond_site_symmetry_2
_geom_bond_publ_flag
S(1) C(2) 1.733(2) 1_555 1_555 yes
O(1) C(6) 1.204(2) 1_555 1_555 yes
O(2) C(7) 1.246(2) 1_555 1_555 yes
O(3) C(7) 1.274(3) 1_555 1_555 yes
O(4) C(11) 1.424(2) 1_555 1_555 yes
O(4) H(4O) 0.9607 1_555 1_555 yes
O(1W) H(1W) 0.9618 1_555 1_555 yes
O(1W) H(2W) 0.9618 1_555 1_555 yes
N(1) C(1) 1.438(3) 1_555 1_555 yes
N(1) C(6) 1.400(3) 1_555 1_555 yes
N(2) C(10) 1.314(3) 1_555 1_555 yes
N(2) H(2) 1.0059 1_555 1_555 yes
N(3) C(10) 1.317(3) 1_555 1_555 yes
C(1) C(2) 1.359(3) 1_555 1_555 yes
C(1) C(7) 1.489(3) 1_555 1_555 yes
C(2) C(3) 1.523(3) 1_555 1_555 yes
C(5) C(6) 1.539(3) 1_555 1_555 yes
C(5) C(11) 1.525(3) 1_555 1_555 yes
C(8) C(9) 1.516(3) 1_555 1_555 yes
C(8) H(8A) 1.0893 1_555 1_555 yes
C(8) H(8B) 1.0893 1_555 1_555 yes
C(10) H(10) 1.0829 1_555 1_555 yes
C(11) C(12) 1.519(3) 1_555 1_555 yes
